data_4003854
loop_
_publ_author_name
'Liu, Bingyong'
'Li, Jing'
'Zeng, Wenwu'
'Yang, Wei'
'Yan, Hui'
'Li, Da-cheng'
'Zhou, Yinhua'
'Gao, Xike'
'Zhang, Qing'

_publ_section_title
;
 High-Performance Organic Semiconducting Polymers by a Resonance-Assisted
 Hydrogen Bonding Approach
;
_journal_issue 2
_journal_name_full 'Chemistry of Materials'
_journal_page_first 580
_journal_page_last 588
_journal_paper_doi 10.1021/acs.chemmater.0c03720
_journal_volume 33
_journal_year 2021
_chemical_formula_moiety 'C30 H38 Br2 N4 O4 S4'
_chemical_formula_sum 'C30 H38 Br2 N4 O4 S4'
_chemical_formula_weight 806.70
_space_group_crystal_system triclinic
_space_group_IT_number 2
_space_group_name_Hall '-P 1'
_space_group_name_H-M_alt 'P -1'
_atom_sites_solution_hydrogens mixed
_audit_creation_method SHELXL-2018/3
_cell_angle_alpha 101.842(3)
_cell_angle_beta 94.838(3)
_cell_angle_gamma 103.900(2)
_cell_formula_units_Z 1
_cell_length_a 4.9878(4)
_cell_length_b 9.7409(8)
_cell_length_c 19.1522(17)
_cell_measurement_reflns_used 9923
_cell_measurement_temperature 297(2)
_cell_measurement_theta_max 68.42
_cell_measurement_theta_min 4.77
_cell_volume 875.26(13)
_computing_structure_refinement 'SHELXL-2018/3 (Sheldrick, 2018)'
_computing_structure_solution 'SHELXT 2014/5 (Sheldrick, 2014)'
_diffrn_ambient_temperature 297(2)
_diffrn_measured_fraction_theta_full 0.997
_diffrn_measured_fraction_theta_max 0.995
_diffrn_measurement_device_type 'Bruker D8 VENTURE'
_diffrn_measurement_method '\f and \w scans'
_diffrn_radiation_type CuK\a
_diffrn_radiation_wavelength 1.54178
_diffrn_reflns_av_R_equivalents 0.0577
_diffrn_reflns_av_unetI/netI 0.0354
_diffrn_reflns_Laue_measured_fraction_full 0.997
_diffrn_reflns_Laue_measured_fraction_max 0.995
_diffrn_reflns_limit_h_max 6
_diffrn_reflns_limit_h_min -5
_diffrn_reflns_limit_k_max 11
_diffrn_reflns_limit_k_min -11
_diffrn_reflns_limit_l_max 22
_diffrn_reflns_limit_l_min -23
_diffrn_reflns_number 24306
_diffrn_reflns_point_group_measured_fraction_full 0.997
_diffrn_reflns_point_group_measured_fraction_max 0.995
_diffrn_reflns_theta_full 67.679
_diffrn_reflns_theta_max 68.537
_diffrn_reflns_theta_min 4.766
_exptl_absorpt_coefficient_mu 5.497
_exptl_crystal_colour COLOURLESS
_exptl_crystal_density_diffrn 1.530
_exptl_crystal_description BLOCK
_exptl_crystal_F_000 412
_exptl_crystal_size_max 0.180
_exptl_crystal_size_mid 0.160
_exptl_crystal_size_min 0.140
_exptl_transmission_factor_max 0.7531
_exptl_transmission_factor_min 0.4617
_refine_diff_density_max 0.755
_refine_diff_density_min -0.478
_refine_diff_density_rms 0.079
_refine_ls_extinction_method none
_refine_ls_goodness_of_fit_ref 1.062
_refine_ls_hydrogen_treatment mixed
_refine_ls_matrix_type full
_refine_ls_number_parameters 205
_refine_ls_number_reflns 3189
_refine_ls_number_restraints 3
_refine_ls_restrained_S_all 1.076
_refine_ls_R_factor_all 0.0556
_refine_ls_R_factor_gt 0.0484
_refine_ls_shift/su_max 0.001
_refine_ls_shift/su_mean 0.000
_refine_ls_structure_factor_coef Fsqd
_refine_ls_weighting_details 'w=1/[\s^2^(Fo^2^)+(0.1195P)^2^+0.3000P] where P=(Fo^2^+2Fc^2^)/3'
_refine_ls_weighting_scheme calc
_refine_ls_wR_factor_gt 0.1619
_refine_ls_wR_factor_ref 0.1673
_reflns_Friedel_coverage 0.000
_reflns_number_gt 2937
_reflns_number_total 3189
_reflns_threshold_expression 'I > 2\s(I)'
_cod_data_source_file cm0c03720_si_003.cif
_cod_data_source_block a_a
_cod_depositor_comments 'Adding full bibliography for 4003853--4003854.cif.'
_cod_database_code 4003854
_shelx_shelxl_version_number 2018/3
_shelx_space_group_comment
;
The symmetry employed for this shelxl refinement is uniquely defined
by the following loop, which should always be used as a source of
symmetry information in preference to the above space-group names.
They are only intended as comments.
;
_shelx_estimated_absorpt_t_min 0.438
_shelx_estimated_absorpt_t_max 0.513

loop_
_space_group_symop_operation_xyz
'x, y, z'
'-x, -y, -z'

loop_
_atom_site_label
_atom_site_type_symbol
_atom_site_fract_x
_atom_site_fract_y
_atom_site_fract_z
_atom_site_U_iso_or_equiv
_atom_site_adp_type
_atom_site_occupancy
_atom_site_site_symmetry_order
_atom_site_calc_flag
_atom_site_refinement_flags_posn
_atom_site_refinement_flags_adp
_atom_site_refinement_flags_occupancy
_atom_site_disorder_assembly
_atom_site_disorder_group
Br1 Br 0.80498(9) 1.04420(4) 0.35658(2) 0.0762(2) Uani 1 1 d . . . . .
H1 H 0.868(9) 0.451(5) 0.345(2) 0.066(13) Uiso 1 1 d . . . . .
C1 C 0.8830(7) 0.8724(4) 0.37023(18) 0.0602(7) Uani 1 1 d . . . . .
O1 O 0.3755(7) 0.4591(4) 0.25848(18) 0.0943(9) Uani 1 1 d . . . . .
N1 N 1.2193(5) 0.4776(3) 0.43065(14) 0.0532(6) Uani 1 1 d . . . . .
S1 S 1.15374(16) 0.88102(7) 0.43353(4) 0.0592(3) Uani 1 1 d . . . . .
S2 S 1.48130(16) 0.28237(7) 0.48090(4) 0.0556(3) Uani 1 1 d . . . . .
N2 N 0.7768(7) 0.4814(3) 0.33069(17) 0.0623(7) Uani 1 1 d . . . . .
C2 C 0.7444(7) 0.7355(3) 0.33401(17) 0.0583(7) Uani 1 1 d . . . . .
H2 H 0.591193 0.712545 0.298473 0.070 Uiso 1 1 calc R U . . .
O2 O 0.5327(6) 0.2636(3) 0.27185(18) 0.0879(8) Uani 1 1 d . . . . .
C6 C 1.4094(6) 0.4442(3) 0.47450(15) 0.0489(6) Uani 1 1 d . . . . .
C5 C 1.2532(6) 0.6199(3) 0.44791(16) 0.0492(6) Uani 1 1 d . . . . .
C4 C 1.0875(6) 0.6929(3) 0.41174(16) 0.0520(6) Uani 1 1 d . . . . .
C3 C 0.8650(6) 0.6308(3) 0.35765(16) 0.0530(7) Uani 1 1 d . . . . .
C7 C 0.5438(7) 0.4071(4) 0.28345(19) 0.0682(8) Uani 1 1 d . . . . .
C8 C 0.2992(11) 0.1617(6) 0.2222(3) 0.1080(18) Uani 1 1 d . . . . .
H8A H 0.179376 0.214402 0.203177 0.130 Uiso 1 1 calc R U . . .
H8B H 0.190092 0.096262 0.247493 0.130 Uiso 1 1 calc R U . . .
C9 C 0.4104(16) 0.0731(8) 0.1595(3) 0.137(3) Uani 1 1 d . . . . .
H9 H 0.571916 0.050177 0.182543 0.164 Uiso 1 1 calc R U . . .
C10 C 0.5336(17) 0.1751(10) 0.1107(4) 0.144(3) Uani 1 1 d . . . . .
H10A H 0.667407 0.259325 0.141630 0.173 Uiso 1 1 calc R U . . .
H10B H 0.637704 0.124209 0.078798 0.173 Uiso 1 1 calc R U . . .
C11 C 0.360(2) 0.2253(15) 0.0688(6) 0.203(5) Uani 1 1 d . . . . .
H11A H 0.205036 0.146094 0.043943 0.304 Uiso 1 1 calc R U . . .
H11B H 0.461050 0.266979 0.034313 0.304 Uiso 1 1 calc R U . . .
H11C H 0.293433 0.297988 0.098792 0.304 Uiso 1 1 calc R U . . .
C12 C 0.2218(19) -0.0662(10) 0.1249(5) 0.173(4) Uani 1 1 d . . . . .
H12A H 0.276160 -0.099872 0.078342 0.208 Uiso 1 1 calc R U . . .
H12B H 0.035609 -0.053616 0.116521 0.208 Uiso 1 1 calc R U . . .
C13 C 0.211(3) -0.1839(11) 0.1676(8) 0.222(5) Uani 1 1 d D U . . .
H13A H 0.095703 -0.175215 0.205664 0.266 Uiso 1 1 calc R U . . .
H13B H 0.395636 -0.186428 0.187169 0.266 Uiso 1 1 calc R U . . .
C14 C 0.073(6) -0.315(2) 0.1031(8) 0.370(16) Uani 1 1 d D U . . .
H14A H -0.063038 -0.293380 0.070774 0.444 Uiso 1 1 calc R U . . .
H14B H 0.209041 -0.350565 0.076392 0.444 Uiso 1 1 calc R U . . .
C15 C -0.046(4) -0.406(2) 0.1430(11) 0.290(9) Uani 1 1 d D . . . .
H15A H 0.087645 -0.402266 0.182805 0.435 Uiso 1 1 calc R U . . .
H15B H -0.108118 -0.502966 0.113667 0.435 Uiso 1 1 calc R U . . .
H15C H -0.202685 -0.376139 0.160797 0.435 Uiso 1 1 calc R U . . .

loop_
_atom_site_aniso_label
_atom_site_aniso_U_11
_atom_site_aniso_U_22
_atom_site_aniso_U_33
_atom_site_aniso_U_23
_atom_site_aniso_U_13
_atom_site_aniso_U_12
Br1 0.0888(4) 0.0701(3) 0.0907(4) 0.0363(2) 0.0143(2) 0.0454(2)
C1 0.0654(18) 0.0639(18) 0.0679(18) 0.0272(14) 0.0139(14) 0.0367(14)
O1 0.0782(18) 0.098(2) 0.097(2) 0.0081(16) -0.0271(15) 0.0309(16)
N1 0.0519(13) 0.0485(12) 0.0627(14) 0.0135(10) 0.0000(10) 0.0224(10)
S1 0.0615(5) 0.0471(4) 0.0744(5) 0.0181(4) 0.0009(4) 0.0239(3)
S2 0.0578(4) 0.0414(4) 0.0682(5) 0.0096(3) -0.0046(3) 0.0219(3)
N2 0.0598(16) 0.0568(15) 0.0712(17) 0.0105(12) -0.0065(13) 0.0261(12)
C2 0.0607(17) 0.0651(17) 0.0593(16) 0.0191(13) 0.0044(13) 0.0336(14)
O2 0.0835(18) 0.0638(15) 0.0994(19) -0.0037(14) -0.0118(15) 0.0151(13)
C6 0.0498(14) 0.0425(13) 0.0585(14) 0.0119(11) 0.0024(12) 0.0218(11)
C5 0.0461(14) 0.0463(14) 0.0584(15) 0.0114(11) 0.0033(11) 0.0203(11)
C4 0.0519(15) 0.0474(14) 0.0624(16) 0.0142(12) 0.0047(12) 0.0237(11)
C3 0.0501(15) 0.0570(16) 0.0556(15) 0.0121(12) 0.0021(12) 0.0242(12)
C7 0.0614(19) 0.075(2) 0.0646(18) 0.0074(15) -0.0009(15) 0.0231(16)
C8 0.092(3) 0.095(3) 0.099(3) -0.012(3) 0.003(2) -0.014(3)
C9 0.151(6) 0.131(5) 0.087(3) -0.005(3) 0.011(3) -0.015(4)
C10 0.133(6) 0.177(7) 0.106(4) 0.023(4) 0.018(4) 0.015(5)
C11 0.152(8) 0.265(14) 0.167(8) 0.086(8) -0.031(6) -0.001(8)
C12 0.170(8) 0.154(7) 0.146(6) -0.037(6) -0.016(5) 0.023(6)
C13 0.228(12) 0.132(7) 0.308(15) 0.075(8) 0.029(11) 0.038(7)
C14 0.56(4) 0.30(2) 0.202(17) 0.071(12) -0.08(2) 0.05(3)
C15 0.28(2) 0.28(2) 0.30(2) 0.084(18) 0.065(17) 0.043(16)

loop_
_atom_type_symbol
_atom_type_description
_atom_type_scat_dispersion_real
_atom_type_scat_dispersion_imag
_atom_type_scat_source
C C 0.0181 0.0091 'International Tables Vol C Tables 4.2.6.8 and 6.1.1.4'
H H 0.0000 0.0000 'International Tables Vol C Tables 4.2.6.8 and 6.1.1.4'
N N 0.0311 0.0180 'International Tables Vol C Tables 4.2.6.8 and 6.1.1.4'
O O 0.0492 0.0322 'International Tables Vol C Tables 4.2.6.8 and 6.1.1.4'
S S 0.3331 0.5567 'International Tables Vol C Tables 4.2.6.8 and 6.1.1.4'
Br Br -0.6763 1.2805 'International Tables Vol C Tables 4.2.6.8 and 6.1.1.4'

loop_
_geom_angle_atom_site_label_1
_geom_angle_atom_site_label_2
_geom_angle_atom_site_label_3
_geom_angle
_geom_angle_site_symmetry_1
_geom_angle_site_symmetry_3
_geom_angle_publ_flag
C2 C1 S1 114.1(2) . . ?
C2 C1 Br1 126.3(3) . . ?
S1 C1 Br1 119.6(2) . . ?
C5 N1 C6 108.5(2) . . ?
C1 S1 C4 90.76(15) . . ?
C6 S2 C5 88.54(13) . 2_866 ?
C7 N2 C3 126.4(3) . . ?
C7 N2 H1 125(4) . . ?
C3 N2 H1 109(4) . . ?
C1 C2 C3 111.0(3) . . ?
C1 C2 H2 124.5 . . ?
C3 C2 H2 124.5 . . ?
C7 O2 C8 117.6(4) . . ?
N1 C6 C6 118.3(3) . 2_866 ?
N1 C6 S2 132.8(2) . . ?
C6 C6 S2 109.0(3) 2_866 . ?
N1 C5 C4 123.4(3) . . ?
N1 C5 S2 115.7(2) . 2_866 ?
C4 C5 S2 120.9(2) . 2_866 ?
C3 C4 C5 127.5(3) . . ?
C3 C4 S1 111.1(2) . . ?
C5 C4 S1 121.4(2) . . ?
C4 C3 N2 121.3(3) . . ?
C4 C3 C2 113.0(3) . . ?
N2 C3 C2 125.7(3) . . ?
O1 C7 O2 126.4(3) . . ?
O1 C7 N2 125.9(4) . . ?
O2 C7 N2 107.7(3) . . ?
O2 C8 C9 109.5(4) . . ?
O2 C8 H8A 109.8 . . ?
C9 C8 H8A 109.8 . . ?
O2 C8 H8B 109.8 . . ?
C9 C8 H8B 109.8 . . ?
H8A C8 H8B 108.2 . . ?
C12 C9 C8 114.1(6) . . ?
C12 C9 C10 117.8(6) . . ?
C8 C9 C10 109.0(6) . . ?
C12 C9 H9 104.9 . . ?
C8 C9 H9 104.9 . . ?
C10 C9 H9 104.9 . . ?
C11 C10 C9 120.1(8) . . ?
C11 C10 H10A 107.3 . . ?
C9 C10 H10A 107.3 . . ?
C11 C10 H10B 107.3 . . ?
C9 C10 H10B 107.3 . . ?
H10A C10 H10B 106.9 . . ?
C10 C11 H11A 109.5 . . ?
C10 C11 H11B 109.5 . . ?
H11A C11 H11B 109.5 . . ?
C10 C11 H11C 109.5 . . ?
H11A C11 H11C 109.5 . . ?
H11B C11 H11C 109.5 . . ?
C9 C12 C13 114.6(9) . . ?
C9 C12 H12A 108.6 . . ?
C13 C12 H12A 108.6 . . ?
C9 C12 H12B 108.6 . . ?
C13 C12 H12B 108.6 . . ?
H12A C12 H12B 107.6 . . ?
C12 C13 C14 96.0(12) . . ?
C12 C13 H13A 112.5 . . ?
C14 C13 H13A 112.5 . . ?
C12 C13 H13B 112.5 . . ?
C14 C13 H13B 112.5 . . ?
H13A C13 H13B 110.1 . . ?
C15 C14 C13 96.2(15) . . ?
C15 C14 H14A 112.5 . . ?
C13 C14 H14A 112.5 . . ?
C15 C14 H14B 112.5 . . ?
C13 C14 H14B 112.5 . . ?
H14A C14 H14B 110.0 . . ?
C14 C15 H15A 109.5 . . ?
C14 C15 H15B 109.5 . . ?
H15A C15 H15B 109.5 . . ?
C14 C15 H15C 109.5 . . ?
H15A C15 H15C 109.5 . . ?
H15B C15 H15C 109.5 . . ?

loop_
_geom_bond_atom_site_label_1
_geom_bond_atom_site_label_2
_geom_bond_distance
_geom_bond_site_symmetry_2
_geom_bond_publ_flag
Br1 C1 1.869(3) . ?
C1 C2 1.355(5) . ?
C1 S1 1.711(3) . ?
O1 C7 1.194(5) . ?
N1 C5 1.323(4) . ?
N1 C6 1.355(4) . ?
S1 C4 1.736(3) . ?
S2 C6 1.724(3) . ?
S2 C5 1.754(3) 2_866 ?
N2 C7 1.357(5) . ?
N2 C3 1.387(4) . ?
N2 H1 0.67(4) . ?
C2 C3 1.430(4) . ?
C2 H2 0.9300 . ?
O2 C7 1.357(5) . ?
O2 C8 1.454(5) . ?
C6 C6 1.377(6) 2_866 ?
C5 C4 1.434(4) . ?
C4 C3 1.377(4) . ?
C8 C9 1.554(8) . ?
C8 H8A 0.9700 . ?
C8 H8B 0.9700 . ?
C9 C12 1.442(9) . ?
C9 C10 1.557(10) . ?
C9 H9 0.9800 . ?
C10 C11 1.370(13) . ?
C10 H10A 0.9700 . ?
C10 H10B 0.9700 . ?
C11 H11A 0.9600 . ?
C11 H11B 0.9600 . ?
C11 H11C 0.9600 . ?
C12 C13 1.533(14) . ?
C12 H12A 0.9700 . ?
C12 H12B 0.9700 . ?
C13 C14 1.554(15) . ?
C13 H13A 0.9700 . ?
C13 H13B 0.9700 . ?
C14 C15 1.348(15) . ?
C14 H14A 0.9700 . ?
C14 H14B 0.9700 . ?
C15 H15A 0.9600 . ?
C15 H15B 0.9600 . ?
C15 H15C 0.9600 . ?

loop_
_geom_torsion_atom_site_label_1
_geom_torsion_atom_site_label_2
_geom_torsion_atom_site_label_3
_geom_torsion_atom_site_label_4
_geom_torsion
_geom_torsion_site_symmetry_1
_geom_torsion_site_symmetry_2
_geom_torsion_site_symmetry_3
_geom_torsion_site_symmetry_4
_geom_torsion_publ_flag
C2 C1 S1 C4 0.4(3) . . . . ?
Br1 C1 S1 C4 -179.31(19) . . . . ?
S1 C1 C2 C3 -0.9(3) . . . . ?
Br1 C1 C2 C3 178.8(2) . . . . ?
C5 N1 C6 C6 0.1(4) . . . 2_866 ?
C5 N1 C6 S2 -179.5(2) . . . . ?
C5 S2 C6 N1 -179.9(3) 2_866 . . . ?
C5 S2 C6 C6 0.4(3) 2_866 . . 2_866 ?
C6 N1 C5 C4 179.5(3) . . . . ?
C6 N1 C5 S2 -0.4(3) . . . 2_866 ?
N1 C5 C4 C3 3.4(5) . . . . ?
S2 C5 C4 C3 -176.7(2) 2_866 . . . ?
N1 C5 C4 S1 -176.5(2) . . . . ?
S2 C5 C4 S1 3.4(4) 2_866 . . . ?
C1 S1 C4 C3 0.1(2) . . . . ?
C1 S1 C4 C5 -180.0(3) . . . . ?
C5 C4 C3 N2 -0.9(5) . . . . ?
S1 C4 C3 N2 179.0(2) . . . . ?
C5 C4 C3 C2 179.4(3) . . . . ?
S1 C4 C3 C2 -0.7(3) . . . . ?
C7 N2 C3 C4 172.3(3) . . . . ?
C7 N2 C3 C2 -8.0(5) . . . . ?
C1 C2 C3 C4 1.0(4) . . . . ?
C1 C2 C3 N2 -178.7(3) . . . . ?
C8 O2 C7 O1 2.4(6) . . . . ?
C8 O2 C7 N2 -179.7(4) . . . . ?
C3 N2 C7 O1 -1.2(6) . . . . ?
C3 N2 C7 O2 -179.2(3) . . . . ?
C7 O2 C8 C9 121.2(5) . . . . ?
O2 C8 C9 C12 155.5(7) . . . . ?
O2 C8 C9 C10 -70.5(8) . . . . ?
C12 C9 C10 C11 62.3(13) . . . . ?
C8 C9 C10 C11 -69.8(10) . . . . ?
C8 C9 C12 C13 -76.4(12) . . . . ?
C10 C9 C12 C13 153.9(10) . . . . ?
C9 C12 C13 C14 -162.7(14) . . . . ?
C12 C13 C14 C15 -154.3(19) . . . . ?
